data_7203205
loop_
_publ_author_name
'Gale, Philip A.'
'Light, Mark E.'
'Quesada, Roberto'

_publ_section_title
;
 Tetrakis(thiourea)platinum(ii) oxocarbodianions salts as molecular
 building blocks for the synthesis of hydrogen bonded networks in the
 solid state
;
_journal_issue 2
_journal_name_full CrystEngComm
_journal_page_first 178
_journal_paper_doi 10.1039/b516238f
_journal_volume 8
_journal_year 2006
_chemical_compound_source 'Roberto Quesada'
_chemical_formula_sum 'C9 H21 N8 O7.5 Pt S4'
_chemical_formula_weight 684.67
_chemical_name_systematic
;
?
;
_space_group_IT_number 15
_symmetry_cell_setting monoclinic
_symmetry_space_group_name_Hall '-C 2yc'
_symmetry_space_group_name_H-M 'C 1 2/c 1'
_atom_sites_solution_hydrogens geom
_atom_sites_solution_primary direct
_atom_sites_solution_secondary difmap
_audit_creation_method SHELXL-97
_cell_angle_alpha 90.00
_cell_angle_beta 91.32(3)
_cell_angle_gamma 90.00
_cell_formula_units_Z 4
_cell_length_a 17.518(4)
_cell_length_b 13.767(3)
_cell_length_c 9.0857(18)
_cell_measurement_reflns_used 2574
_cell_measurement_temperature 120(2)
_cell_measurement_theta_max 27.48
_cell_measurement_theta_min 2.91
_cell_volume 2190.6(8)
_computing_cell_refinement 'DENZO (Otwinowski & Minor, 1997) & COLLECT (Hooft, R.W.W., 1998)'
_computing_data_collection 'COLLECT (Hooft, R.W.W., 1998)'
_computing_data_reduction 'DENZO (Otwinowski & Minor, 1997) & COLLECT (Hooft, R.W.W., 1998)'
_computing_molecular_graphics 'CAMERON (Watkin, et al., 1993)'
_computing_publication_material 'WINGX (Farrugia, 1998)'
_computing_structure_refinement 'SHELXL-97 (Sheldrick, 1997)'
_computing_structure_solution 'SHELXS-97 (Sheldrick, 1997)'
_diffrn_ambient_temperature 120(2)
_diffrn_detector_area_resol_mean 9.091
_diffrn_measured_fraction_theta_full 0.996
_diffrn_measured_fraction_theta_max 0.996
_diffrn_measurement_device_type 'Bruker-Nonius CCD camera on \k-goniostat'
_diffrn_measurement_method '\f & \w scans to fill the asymmetric unit'
_diffrn_radiation_monochromator '10cm confocal mirrors'
_diffrn_radiation_source 'Bruker Nonius FR591 Rotating Anode'
_diffrn_radiation_type MoK\a
_diffrn_radiation_wavelength 0.71073
_diffrn_reflns_av_R_equivalents 0.0637
_diffrn_reflns_av_sigmaI/netI 0.0557
_diffrn_reflns_limit_h_max 22
_diffrn_reflns_limit_h_min -22
_diffrn_reflns_limit_k_max 17
_diffrn_reflns_limit_k_min -17
_diffrn_reflns_limit_l_max 11
_diffrn_reflns_limit_l_min -11
_diffrn_reflns_number 12592
_diffrn_reflns_theta_full 27.47
_diffrn_reflns_theta_max 27.47
_diffrn_reflns_theta_min 2.95
_diffrn_standards_number 0
_exptl_absorpt_coefficient_mu 6.838
_exptl_absorpt_correction_T_max 0.8754
_exptl_absorpt_correction_T_min 0.5480
_exptl_absorpt_correction_type multi-scan
_exptl_absorpt_process_details
;
SADABS V2.10 (Sheldrick, G.M., 2003)
;
_exptl_crystal_colour 'Pale Yellow'
_exptl_crystal_density_diffrn 2.076
_exptl_crystal_density_method 'not measured'
_exptl_crystal_description Shard
_exptl_crystal_F_000 1332
_exptl_crystal_size_max 0.1
_exptl_crystal_size_mid 0.04
_exptl_crystal_size_min 0.02
_refine_diff_density_max 1.116
_refine_diff_density_min -1.032
_refine_diff_density_rms 0.204
_refine_ls_extinction_coef 0.00041(8)
_refine_ls_extinction_expression Fc^*^=kFc[1+0.001xFc^2^\l^3^/sin(2\q)]^-1/4^
_refine_ls_extinction_method SHELXL
_refine_ls_goodness_of_fit_ref 1.043
_refine_ls_hydrogen_treatment mixed
_refine_ls_matrix_type full
_refine_ls_number_parameters 152
_refine_ls_number_reflns 2506
_refine_ls_number_restraints 7
_refine_ls_restrained_S_all 1.043
_refine_ls_R_factor_all 0.0508
_refine_ls_R_factor_gt 0.0314
_refine_ls_shift/su_max 0.012
_refine_ls_shift/su_mean 0.001
_refine_ls_structure_factor_coef Fsqd
_refine_ls_weighting_details 'calc w=1/[\s^2^(Fo^2^)+(0.0226P)^2^+4.1169P] where P=(Fo^2^+2Fc^2^)/3'
_refine_ls_weighting_scheme calc
_refine_ls_wR_factor_gt 0.0604
_refine_ls_wR_factor_ref 0.0672
_reflns_number_gt 1883
_reflns_number_total 2506
_reflns_threshold_expression >2sigma(I)
_cod_data_source_file b516238f.txt
_cod_data_source_block 2005sot0384
_cod_depositor_comments
;
The following automatic conversions were performed:
'_symmetry_cell_setting' value 'Monoclinic' changed to 'monoclinic'
according to '/home/saulius/struct/CIF-dictionaries/cif_core.dic'
dictionary named 'cif_core.dic' version 2.4.1 from 2010-06-29.

Automatic conversion script
Id: cif_fix_enum 1527 2010-12-29 10:47:43Z saulius 
;
_cod_original_cell_volume 2190.5(8)
_cod_original_sg_symbol_H-M C2/c
_cod_original_formula_sum 'C9 H21 N8 O7.50 Pt S4'
_cod_database_code 7203205

loop_
_symmetry_equiv_pos_as_xyz
'x, y, z'
'-x, y, -z+1/2'
'x+1/2, y+1/2, z'
'-x+1/2, y+1/2, -z+1/2'
'-x, -y, -z'
'x, -y, z-1/2'
'-x+1/2, -y+1/2, -z'
'x+1/2, -y+1/2, z-1/2'

loop_
_atom_site_label
_atom_site_type_symbol
_atom_site_fract_x
_atom_site_fract_y
_atom_site_fract_z
_atom_site_U_iso_or_equiv
_atom_site_adp_type
_atom_site_occupancy
_atom_site_symmetry_multiplicity
_atom_site_calc_flag
_atom_site_refinement_flags
_atom_site_disorder_assembly
_atom_site_disorder_group
C3 C 0.0000 0.8290(5) 0.2500 0.0161(15) Uani 1 2 d S . .
C4 C -0.0535(3) 0.7652(3) 0.1694(5) 0.0170(11) Uani 1 1 d . . .
C5 C -0.0330(2) 0.6641(4) 0.1987(5) 0.0164(10) Uani 1 1 d . . .
O4 O -0.22794(18) 0.6090(3) 0.1614(4) 0.0213(8) Uani 1 1 d D . .
O5 O 0.0000 1.1528(9) 0.2500 0.049(3) Uani 0.50 2 d SPD . .
C1 C 0.1432(3) 0.9600(3) -0.0216(5) 0.0164(10) Uani 1 1 d . . .
C2 C 0.3518(3) 0.8598(3) 0.2555(5) 0.0158(10) Uani 1 1 d . . .
N1 N 0.0956(2) 1.0173(3) 0.0467(4) 0.0183(9) Uani 1 1 d . . .
H1A H 0.0960 1.0803 0.0296 0.022 Uiso 1 1 calc R . .
H1B H 0.0633 0.9928 0.1096 0.022 Uiso 1 1 calc R . .
N2 N 0.1917(2) 0.9980(3) -0.1163(4) 0.0175(9) Uani 1 1 d . . .
H2A H 0.1917 1.0610 -0.1328 0.021 Uiso 1 1 calc R . .
H2B H 0.2237 0.9601 -0.1626 0.021 Uiso 1 1 calc RD . .
N3 N 0.3212(2) 0.7896(3) 0.3326(5) 0.0210(9) Uani 1 1 d . . .
H3A H 0.3340 0.7824 0.4262 0.025 Uiso 1 1 calc R . .
H3B H 0.2880 0.7498 0.2906 0.025 Uiso 1 1 calc R . .
N4 N 0.4020(2) 0.9200(3) 0.3190(4) 0.0196(9) Uani 1 1 d . . .
H4A H 0.4147 0.9128 0.4126 0.024 Uiso 1 1 calc R . .
H4B H 0.4224 0.9670 0.2674 0.024 Uiso 1 1 calc R . .
O1 O 0.0000 0.9193(3) 0.2500 0.0161(10) Uani 1 2 d S . .
O2 O -0.10733(18) 0.7937(2) 0.0863(4) 0.0206(8) Uani 1 1 d . . .
O3 O -0.06605(17) 0.5916(2) 0.1468(3) 0.0175(7) Uani 1 1 d . . .
S1 S 0.13695(7) 0.83619(9) 0.01444(15) 0.0208(3) Uani 1 1 d . . .
S2 S 0.32763(7) 0.88007(9) 0.07166(13) 0.0171(3) Uani 1 1 d . . .
Pt1 Pt 0.2500 0.7500 0.0000 0.01251(11) Uani 1 2 d S . .
H96 H -0.025(10) 1.194(14) 0.20(2) 0.040 Uiso 0.25 1 d PD . .
H97 H 0.046(4) 1.153(13) 0.23(3) 0.040 Uiso 0.25 1 d PD . .
H98 H -0.1861(15) 0.609(3) 0.200(4) 0.040 Uiso 1 1 d D . .
H99 H -0.232(3) 0.565(3) 0.098(5) 0.040 Uiso 1 1 d D . .

loop_
_atom_site_aniso_label
_atom_site_aniso_U_11
_atom_site_aniso_U_22
_atom_site_aniso_U_33
_atom_site_aniso_U_23
_atom_site_aniso_U_13
_atom_site_aniso_U_12
C3 0.018(4) 0.016(4) 0.014(4) 0.000 0.009(3) 0.000
C4 0.021(3) 0.019(3) 0.011(2) 0.002(2) -0.0006(19) -0.003(2)
C5 0.018(2) 0.015(3) 0.016(3) 0.004(2) 0.0046(19) 0.002(2)
O4 0.0196(17) 0.018(2) 0.026(2) -0.0054(16) -0.0034(15) 0.0024(15)
O5 0.031(7) 0.040(9) 0.075(10) 0.000 -0.022(7) 0.000
C1 0.016(2) 0.017(3) 0.016(3) 0.002(2) -0.0065(19) 0.000(2)
C2 0.019(2) 0.013(3) 0.015(2) 0.000(2) -0.0031(19) 0.0020(19)
N1 0.021(2) 0.010(2) 0.024(2) 0.0046(18) 0.0058(18) 0.0046(17)
N2 0.020(2) 0.013(2) 0.020(2) 0.0042(18) 0.0049(17) 0.0048(17)
N3 0.031(2) 0.016(2) 0.016(2) 0.0026(19) -0.0036(18) -0.0124(19)
N4 0.028(2) 0.012(2) 0.019(2) 0.0012(18) -0.0068(17) -0.0049(18)
O1 0.022(2) 0.009(3) 0.018(3) 0.000 0.0046(19) 0.000
O2 0.0265(19) 0.0139(18) 0.021(2) 0.0023(16) -0.0085(15) 0.0014(15)
O3 0.0217(17) 0.0096(18) 0.0208(19) -0.0027(15) -0.0051(14) -0.0041(14)
S1 0.0184(6) 0.0112(6) 0.0331(8) 0.0022(6) 0.0055(5) 0.0002(5)
S2 0.0250(6) 0.0111(6) 0.0149(6) 0.0019(5) -0.0040(5) -0.0030(5)
Pt1 0.01703(15) 0.00849(15) 0.01195(15) -0.00015(12) -0.00113(9) -0.00029(11)

loop_
_atom_type_symbol
_atom_type_description
_atom_type_scat_dispersion_real
_atom_type_scat_dispersion_imag
_atom_type_scat_source
C C 0.0033 0.0016 'International Tables Vol C Tables 4.2.6.8 and 6.1.1.4'
H H 0.0000 0.0000 'International Tables Vol C Tables 4.2.6.8 and 6.1.1.4'
N N 0.0061 0.0033 'International Tables Vol C Tables 4.2.6.8 and 6.1.1.4'
O O 0.0106 0.0060 'International Tables Vol C Tables 4.2.6.8 and 6.1.1.4'
S S 0.1246 0.1234 'International Tables Vol C Tables 4.2.6.8 and 6.1.1.4'
Pt Pt -1.7033 8.3905 'International Tables Vol C Tables 4.2.6.8 and 6.1.1.4'

loop_
_geom_angle_atom_site_label_1
_geom_angle_atom_site_label_2
_geom_angle_atom_site_label_3
_geom_angle
_geom_angle_site_symmetry_1
_geom_angle_site_symmetry_3
_geom_angle_publ_flag
O1 C3 C4 126.7(3) . . ?
O1 C3 C4 126.7(3) . 2 ?
C4 C3 C4 106.6(6) . 2 ?
O2 C4 C5 125.7(4) . . ?
O2 C4 C3 125.1(4) . . ?
C5 C4 C3 109.1(4) . . ?
O3 C5 C4 125.9(4) . . ?
O3 C5 C5 126.5(3) . 2 ?
C4 C5 C5 107.6(3) . 2 ?
N1 C1 N2 119.4(4) . . ?
N1 C1 S1 117.2(3) . . ?
N2 C1 S1 123.4(4) . . ?
N3 C2 N4 120.0(4) . . ?
N3 C2 S2 122.5(4) . . ?
N4 C2 S2 117.5(4) . . ?
C1 S1 Pt1 115.73(16) . . ?
C2 S2 Pt1 105.83(16) . . ?
S1 Pt1 S1 180.0 7_565 . ?
S1 Pt1 S2 85.14(5) 7_565 . ?
S1 Pt1 S2 94.86(5) . . ?
S1 Pt1 S2 94.86(5) 7_565 7_565 ?
S1 Pt1 S2 85.14(5) . 7_565 ?
S2 Pt1 S2 180.0 . 7_565 ?

loop_
_geom_bond_atom_site_label_1
_geom_bond_atom_site_label_2
_geom_bond_distance
_geom_bond_site_symmetry_2
_geom_bond_publ_flag
C3 O1 1.244(8) . ?
C3 C4 1.467(6) . ?
C3 C4 1.467(6) 2 ?
C4 O2 1.257(6) . ?
C4 C5 1.461(6) . ?
C5 O3 1.241(6) . ?
C5 C5 1.469(9) 2 ?
C1 N1 1.314(6) . ?
C1 N2 1.330(6) . ?
C1 S1 1.739(5) . ?
C2 N3 1.314(6) . ?
C2 N4 1.329(6) . ?
C2 S2 1.737(5) . ?
S1 Pt1 2.3150(12) . ?
S2 Pt1 2.3321(12) . ?
Pt1 S1 2.3150(12) 7_565 ?
Pt1 S2 2.3321(12) 7_565 ?

loop_
_geom_hbond_atom_site_label_D
_geom_hbond_atom_site_label_H
_geom_hbond_atom_site_label_A
_geom_hbond_distance_DH
_geom_hbond_distance_HA
_geom_hbond_distance_DA
_geom_hbond_angle_DHA
_geom_hbond_site_symmetry_A
N1 H1B O1 0.88 1.99 2.860(4) 171.3 .
O4 H99 N2 0.84(3) 2.51(3) 3.244(6) 146(5) 3_445
O4 H99 S2 0.84(3) 2.77(5) 3.404(4) 134(5) 3_445
N2 H2A O2 0.88 2.53 3.241(5) 138.5 5_575
N1 H1A O2 0.88 2.04 2.878(5) 158.3 5_575
N2 H2B O4 0.88 2.06 2.892(5) 157.3 8_565
N4 H4A O3 0.88 2.15 3.022(5) 172.5 8_566
N3 H3A O2 0.88 2.05 2.839(5) 148.8 8_566
N4 H4B O3 0.88 2.05 2.896(5) 161.3 3
N3 H3B O4 0.88 2.25 2.976(5) 139.4 2
